data_4074034
loop_
_publ_author_name
'Wechsler, Dominik'
'Rankin, Matthew A.'
'McDonald, Robert'
'Ferguson, Michael J.'
'Schatte, Gabriele'
'Stradiotto, Mark'

_publ_section_title
;
 New Racemic Planar-Chiral Metalloligands Derived from Donor-Substituted
 Indenes:&#x00A0; A Synthetic, Structural, and Catalytic Investigation
;
_journal_issue 25
_journal_name_full Organometallics
_journal_page_first 6418
_journal_paper_doi 10.1021/om700832f
_journal_volume 26
_journal_year 2007
_chemical_formula_sum 'C20 H25 Mn N O3 P S'
_chemical_formula_weight 445.38
_chemical_name_systematic
;
 ?
;
_space_group_IT_number 14
_symmetry_cell_setting monoclinic
_symmetry_space_group_name_Hall '-P 2ybc'
_symmetry_space_group_name_H-M 'P 1 21/c 1'
_atom_sites_solution_hydrogens geom
_atom_sites_solution_primary direct
_atom_sites_solution_secondary difmap
_audit_creation_method SHELXL-97
_cell_angle_alpha 90.00
_cell_angle_beta 91.494(4)
_cell_angle_gamma 90.00
_cell_formula_units_Z 4
_cell_length_a 9.688(2)
_cell_length_b 15.570(4)
_cell_length_c 13.898(3)
_cell_measurement_reflns_used 7660
_cell_measurement_temperature 193(2)
_cell_measurement_theta_max 26.39
_cell_measurement_theta_min 2.48
_cell_volume 2095.7(8)
_computing_cell_refinement 'Bruker SAINT (Bruker, 1997)'
_computing_data_collection 'Bruker SMART (Bruker, 1997)'
_computing_data_reduction 'Bruker SAINT (Bruker, 1997)'
_computing_molecular_graphics 'Bruker SHELXTL (Bruker, 1997)'
_computing_publication_material 'Bruker SHELXTL (Bruker, 1997)'
_computing_structure_refinement 'SHELXL-97 (Sheldrick, 1997)'
_computing_structure_solution 'DIRDIF-96 (Beurskens et al., 1996)'
_diffrn_ambient_temperature 193(2)
_diffrn_detector_area_resol_mean 8.192
_diffrn_measured_fraction_theta_full 0.997
_diffrn_measured_fraction_theta_max 0.997
_diffrn_measurement_device_type 'Bruker PLATFORM diffractometer/SMART 1000 CCD area detector'
_diffrn_measurement_method '\w scans'
_diffrn_radiation_monochromator graphite
_diffrn_radiation_source 'fine-focus sealed tube'
_diffrn_radiation_type MoK\a
_diffrn_radiation_wavelength 0.71073
_diffrn_reflns_av_R_equivalents 0.0252
_diffrn_reflns_av_sigmaI/netI 0.0217
_diffrn_reflns_limit_h_max 12
_diffrn_reflns_limit_h_min -12
_diffrn_reflns_limit_k_max 19
_diffrn_reflns_limit_k_min -19
_diffrn_reflns_limit_l_max 17
_diffrn_reflns_limit_l_min -17
_diffrn_reflns_number 16327
_diffrn_reflns_theta_full 26.39
_diffrn_reflns_theta_max 26.39
_diffrn_reflns_theta_min 1.96
_diffrn_standards_decay_% 0
_diffrn_standards_interval_time 0
_diffrn_standards_number 0
_exptl_absorpt_coefficient_mu 0.825
_exptl_absorpt_correction_T_max 0.7781
_exptl_absorpt_correction_T_min 0.7027
_exptl_absorpt_correction_type multi-scan
_exptl_absorpt_process_details 'SADABS (Sheldrick, 1996)'
_exptl_crystal_colour yellow
_exptl_crystal_density_diffrn 1.412
_exptl_crystal_density_meas 0
_exptl_crystal_density_method 'not measured'
_exptl_crystal_description fragment
_exptl_crystal_F_000 928
_exptl_crystal_size_max 0.46
_exptl_crystal_size_mid 0.39
_exptl_crystal_size_min 0.32
_refine_diff_density_max 0.364
_refine_diff_density_min -0.252
_refine_diff_density_rms 0.049
_refine_ls_extinction_method none
_refine_ls_goodness_of_fit_ref 1.043
_refine_ls_hydrogen_treatment constr
_refine_ls_matrix_type full
_refine_ls_number_parameters 244
_refine_ls_number_reflns 4273
_refine_ls_number_restraints 0
_refine_ls_restrained_S_all 1.043
_refine_ls_R_factor_all 0.0295
_refine_ls_R_factor_gt 0.0273
_refine_ls_shift/su_max 0.000
_refine_ls_shift/su_mean 0.000
_refine_ls_structure_factor_coef Fsqd
_refine_ls_weighting_details 'calc w=1/[\s^2^(Fo^2^)+(0.0401P)^2^+0.9334P] where P=(Fo^2^+2Fc^2^)/3'
_refine_ls_weighting_scheme calc
_refine_ls_wR_factor_gt 0.0745
_refine_ls_wR_factor_ref 0.0764
_reflns_number_gt 3966
_reflns_number_total 4273
_reflns_threshold_expression I>2\s(I)
_cod_data_source_file om700832f-file002.cif
_cod_data_source_block dal0418
_cod_depositor_comments
;
The following automatic conversions were performed:

'_symmetry_cell_setting' value 'Monoclinic' changed to 'monoclinic'
according to /home/saulius/struct/CIF-dictionaries/cif_core.dic
dictionary named 'cif_core.dic' version 2.4.1 from 2010-06-29.

Automatic conversion script
Id: cif_fix_values 1715 2011-07-08 13:25:40Z adriana 
;
_cod_original_cell_volume 2095.8(8)
_cod_original_sg_symbol_H-M P2(1)/c
_cod_database_code 4074034

loop_
_symmetry_equiv_pos_as_xyz
'x, y, z'
'-x, y+1/2, -z+1/2'
'-x, -y, -z'
'x, -y-1/2, z-1/2'

loop_
_atom_site_label
_atom_site_type_symbol
_atom_site_fract_x
_atom_site_fract_y
_atom_site_fract_z
_atom_site_U_iso_or_equiv
_atom_site_adp_type
_atom_site_occupancy
_atom_site_symmetry_multiplicity
_atom_site_calc_flag
_atom_site_refinement_flags
Mn Mn 0.06815(2) 0.099911(14) 0.306505(16) 0.02317(8) Uani 1 1 d .
S S 0.31575(5) -0.07947(3) 0.14839(4) 0.04335(13) Uani 1 1 d .
P P 0.38519(4) 0.01383(2) 0.23071(3) 0.02378(10) Uani 1 1 d .
O11 O -0.04313(15) -0.06912(8) 0.24892(11) 0.0494(3) Uani 1 1 d .
O12 O 0.13100(15) 0.04632(12) 0.50537(10) 0.0584(4) Uani 1 1 d .
O13 O -0.20489(14) 0.16081(12) 0.36398(13) 0.0639(5) Uani 1 1 d .
N N 0.34625(13) 0.18218(8) 0.39201(9) 0.0258(3) Uani 1 1 d .
C1 C 0.14592(16) 0.22685(9) 0.28541(12) 0.0280(3) Uani 1 1 d .
H1 H 0.1182 0.2791 0.3220 0.034 Uiso 1 1 calc R
C2 C 0.25821(14) 0.17224(9) 0.30975(10) 0.0226(3) Uani 1 1 d .
C3 C 0.26328(15) 0.10292(8) 0.23924(10) 0.0211(3) Uani 1 1 d .
C3A C 0.15826(15) 0.12409(9) 0.16515(11) 0.0237(3) Uani 1 1 d .
C4 C 0.11889(17) 0.08601(10) 0.07500(11) 0.0298(3) Uani 1 1 d .
H4 H 0.1662 0.0369 0.0521 0.036 Uiso 1 1 calc R
C5 C 0.01190(18) 0.12137(12) 0.02217(12) 0.0358(4) Uani 1 1 d .
H5 H -0.0140 0.0963 -0.0379 0.043 Uiso 1 1 calc R
C6 C -0.06117(18) 0.19420(12) 0.05457(14) 0.0401(4) Uani 1 1 d .
H6 H -0.1357 0.2162 0.0163 0.048 Uiso 1 1 calc R
C7 C -0.02684(18) 0.23310(11) 0.13917(14) 0.0370(4) Uani 1 1 d .
H7 H -0.0765 0.2818 0.1604 0.044 Uiso 1 1 calc R
C7A C 0.08602(15) 0.19900(9) 0.19571(12) 0.0276(3) Uani 1 1 d .
C11 C 0.00171(17) -0.00439(10) 0.27097(12) 0.0322(3) Uani 1 1 d .
C12 C 0.10476(17) 0.06551(12) 0.42715(13) 0.0370(4) Uani 1 1 d .
C13 C -0.09917(17) 0.13613(12) 0.34092(13) 0.0378(4) Uani 1 1 d .
C21 C 0.54608(16) 0.06146(11) 0.18435(11) 0.0315(3) Uani 1 1 d .
H21 H 0.5994 0.0861 0.2404 0.038 Uiso 1 1 calc R
C22 C 0.6378(2) -0.00594(15) 0.13697(15) 0.0496(5) Uani 1 1 d .
H22A H 0.6577 -0.0524 0.1828 0.060 Uiso 1 1 calc R
H22B H 0.7244 0.0209 0.1180 0.060 Uiso 1 1 calc R
H22C H 0.5897 -0.0293 0.0798 0.060 Uiso 1 1 calc R
C23 C 0.5143(2) 0.13472(13) 0.11375(13) 0.0424(4) Uani 1 1 d .
H23A H 0.4561 0.1775 0.1448 0.051 Uiso 1 1 calc R
H23B H 0.4656 0.1118 0.0566 0.051 Uiso 1 1 calc R
H23C H 0.6008 0.1617 0.0947 0.051 Uiso 1 1 calc R
C24 C 0.42284(17) -0.02219(10) 0.35535(11) 0.0298(3) Uani 1 1 d .
H24 H 0.4079 0.0278 0.3990 0.036 Uiso 1 1 calc R
C25 C 0.3246(2) -0.09365(13) 0.38473(17) 0.0501(5) Uani 1 1 d .
H25A H 0.2290 -0.0744 0.3749 0.060 Uiso 1 1 calc R
H25B H 0.3411 -0.1077 0.4528 0.060 Uiso 1 1 calc R
H25C H 0.3406 -0.1447 0.3454 0.060 Uiso 1 1 calc R
C26 C 0.5715(2) -0.05270(14) 0.37152(14) 0.0450(4) Uani 1 1 d .
H26A H 0.6352 -0.0070 0.3531 0.054 Uiso 1 1 calc R
H26B H 0.5876 -0.1038 0.3322 0.054 Uiso 1 1 calc R
H26C H 0.5872 -0.0668 0.4396 0.054 Uiso 1 1 calc R
C27 C 0.48224(18) 0.21501(13) 0.36935(14) 0.0435(4) Uani 1 1 d .
H27A H 0.5381 0.2209 0.4288 0.052 Uiso 1 1 calc R
H27B H 0.4726 0.2712 0.3381 0.052 Uiso 1 1 calc R
H27C H 0.5276 0.1750 0.3259 0.052 Uiso 1 1 calc R
C28 C 0.28801(19) 0.23584(12) 0.46704(13) 0.0394(4) Uani 1 1 d .
H28A H 0.3536 0.2396 0.5217 0.047 Uiso 1 1 calc R
H28B H 0.2015 0.2104 0.4883 0.047 Uiso 1 1 calc R
H28C H 0.2699 0.2935 0.4414 0.047 Uiso 1 1 calc R

loop_
_atom_site_aniso_label
_atom_site_aniso_U_11
_atom_site_aniso_U_22
_atom_site_aniso_U_33
_atom_site_aniso_U_23
_atom_site_aniso_U_13
_atom_site_aniso_U_12
Mn 0.01762(12) 0.02378(13) 0.02805(13) 0.00005(8) -0.00052(9) -0.00234(8)
S 0.0462(3) 0.0317(2) 0.0512(3) -0.01946(19) -0.0177(2) 0.01067(18)
P 0.02365(19) 0.02203(18) 0.02543(19) -0.00339(14) -0.00396(14) 0.00527(14)
O11 0.0505(8) 0.0306(7) 0.0665(9) -0.0011(6) -0.0090(7) -0.0149(6)
O12 0.0454(8) 0.0931(12) 0.0363(7) 0.0205(7) -0.0085(6) -0.0283(8)
O13 0.0245(7) 0.0851(12) 0.0827(11) -0.0200(9) 0.0111(7) 0.0044(7)
N 0.0222(6) 0.0238(6) 0.0311(6) -0.0065(5) -0.0038(5) -0.0009(5)
C1 0.0242(7) 0.0198(7) 0.0400(8) -0.0017(6) -0.0015(6) 0.0007(5)
C2 0.0192(7) 0.0189(6) 0.0297(7) -0.0004(5) 0.0009(5) -0.0017(5)
C3 0.0182(7) 0.0193(6) 0.0255(7) 0.0005(5) -0.0008(5) -0.0001(5)
C3A 0.0208(7) 0.0222(7) 0.0280(7) 0.0043(6) -0.0012(5) -0.0019(5)
C4 0.0302(8) 0.0308(8) 0.0281(8) 0.0025(6) -0.0027(6) -0.0041(6)
C5 0.0360(9) 0.0401(9) 0.0308(8) 0.0091(7) -0.0090(7) -0.0096(7)
C6 0.0307(9) 0.0401(9) 0.0486(10) 0.0177(8) -0.0146(7) -0.0023(7)
C7 0.0291(8) 0.0281(8) 0.0534(10) 0.0093(7) -0.0086(7) 0.0043(6)
C7A 0.0232(7) 0.0216(7) 0.0379(8) 0.0045(6) -0.0030(6) -0.0003(5)
C11 0.0290(8) 0.0309(8) 0.0366(9) 0.0049(6) -0.0036(7) -0.0038(6)
C12 0.0245(8) 0.0489(10) 0.0375(9) 0.0049(7) -0.0004(7) -0.0146(7)
C13 0.0237(8) 0.0457(10) 0.0440(10) -0.0068(8) 0.0005(7) -0.0042(7)
C21 0.0238(8) 0.0425(9) 0.0282(8) -0.0001(7) 0.0011(6) 0.0062(6)
C22 0.0387(10) 0.0667(13) 0.0438(10) -0.0043(9) 0.0086(8) 0.0215(9)
C23 0.0375(10) 0.0535(11) 0.0367(9) 0.0113(8) 0.0072(7) 0.0039(8)
C24 0.0371(9) 0.0241(7) 0.0281(7) 0.0024(6) -0.0034(6) 0.0044(6)
C25 0.0504(12) 0.0394(10) 0.0603(13) 0.0219(9) -0.0050(10) -0.0019(8)
C26 0.0424(10) 0.0529(11) 0.0391(10) 0.0111(8) -0.0125(8) 0.0084(8)
C27 0.0249(8) 0.0559(11) 0.0499(10) -0.0198(9) 0.0011(7) -0.0108(8)
C28 0.0356(9) 0.0435(10) 0.0390(9) -0.0176(8) -0.0007(7) -0.0016(7)

loop_
_atom_type_symbol
_atom_type_description
_atom_type_scat_dispersion_real
_atom_type_scat_dispersion_imag
_atom_type_scat_source
C C 0.0033 0.0016 'International Tables Vol C Tables 4.2.6.8 and 6.1.1.4'
H H 0.0000 0.0000 'International Tables Vol C Tables 4.2.6.8 and 6.1.1.4'
N N 0.0061 0.0033 'International Tables Vol C Tables 4.2.6.8 and 6.1.1.4'
O O 0.0106 0.0060 'International Tables Vol C Tables 4.2.6.8 and 6.1.1.4'
P P 0.1023 0.0942 'International Tables Vol C Tables 4.2.6.8 and 6.1.1.4'
S S 0.1246 0.1234 'International Tables Vol C Tables 4.2.6.8 and 6.1.1.4'
Mn Mn 0.3368 0.7283 'International Tables Vol C Tables 4.2.6.8 and 6.1.1.4'

loop_
_geom_angle_atom_site_label_1
_geom_angle_atom_site_label_2
_geom_angle_atom_site_label_3
_geom_angle
C12 Mn C13 90.16(8)
C12 Mn C11 92.72(8)
C13 Mn C11 92.15(8)
C12 Mn C3 105.16(7)
C13 Mn C3 158.21(7)
C11 Mn C3 102.31(7)
C12 Mn C1 110.11(7)
C13 Mn C1 94.02(7)
C11 Mn C1 156.30(7)
C3 Mn C1 66.41(5)
C12 Mn C2 89.34(6)
C13 Mn C2 127.38(7)
C11 Mn C2 140.43(7)
C3 Mn C2 39.78(5)
C1 Mn C2 38.45(5)
C12 Mn C7A 148.61(7)
C13 Mn C7A 93.13(7)
C11 Mn C7A 118.30(7)
C3 Mn C7A 65.72(5)
C1 Mn C7A 38.53(6)
C2 Mn C7A 64.15(6)
C12 Mn C3A 144.53(7)
C13 Mn C3A 124.48(7)
C11 Mn C3A 93.23(7)
C3 Mn C3A 39.50(5)
C1 Mn C3A 64.56(6)
C2 Mn C3A 64.64(5)
C7A Mn C3A 38.01(5)
C3 P C24 106.36(7)
C3 P C21 105.61(7)
C24 P C21 107.43(8)
C3 P S 112.85(5)
C24 P S 112.28(6)
C21 P S 111.86(6)
C2 N C27 113.14(13)
C2 N C28 113.75(12)
C27 N C28 108.80(13)
C2 C1 C7A 108.58(13)
C2 C1 Mn 71.53(8)
C7A C1 Mn 72.70(8)
C1 C2 N 124.77(13)
C1 C2 C3 108.85(13)
N C2 C3 126.33(12)
C1 C2 Mn 70.02(8)
N C2 Mn 124.70(10)
C3 C2 Mn 69.12(8)
C2 C3 C3A 105.69(12)
C2 C3 P 129.64(11)
C3A C3 P 124.25(11)
C2 C3 Mn 71.09(8)
C3A C3 Mn 72.89(8)
P C3 Mn 126.43(7)
C4 C3A C7A 118.50(14)
C4 C3A C3 133.40(14)
C7A C3A C3 108.10(13)
C4 C3A Mn 127.45(10)
C7A C3A Mn 70.50(8)
C3 C3A Mn 67.61(8)
C5 C4 C3A 118.96(16)
C4 C5 C6 121.92(16)
C7 C6 C5 121.32(15)
C6 C7 C7A 118.47(16)
C1 C7A C3A 108.41(13)
C1 C7A C7 130.80(15)
C3A C7A C7 120.79(15)
C1 C7A Mn 68.77(9)
C3A C7A Mn 71.49(8)
C7 C7A Mn 125.03(11)
O11 C11 Mn 178.35(16)
O12 C12 Mn 177.34(17)
O13 C13 Mn 178.49(18)
C23 C21 C22 110.10(15)
C23 C21 P 111.30(11)
C22 C21 P 112.11(14)
C25 C24 C26 109.03(15)
C25 C24 P 111.26(12)
C26 C24 P 113.24(12)

loop_
_geom_bond_atom_site_label_1
_geom_bond_atom_site_label_2
_geom_bond_distance
Mn C12 1.7869(18)
Mn C13 1.7930(18)
Mn C11 1.8109(17)
Mn C3 2.1312(15)
Mn C1 2.1381(15)
Mn C2 2.1579(14)
Mn C7A 2.1899(15)
Mn C3A 2.2030(15)
S P 1.9575(6)
P C3 1.8277(14)
P C24 1.8481(16)
P C21 1.8566(17)
O11 C11 1.136(2)
O12 C12 1.150(2)
O13 C13 1.147(2)
N C2 1.4169(19)
N C27 1.455(2)
N C28 1.461(2)
C1 C2 1.415(2)
C1 C7A 1.429(2)
C2 C3 1.4595(19)
C3 C3A 1.466(2)
C3A C4 1.429(2)
C3A C7A 1.431(2)
C4 C5 1.370(2)
C5 C6 1.416(3)
C6 C7 1.356(3)
C7 C7A 1.432(2)
C21 C23 1.531(2)
C21 C22 1.534(2)
C24 C25 1.527(2)
C24 C26 1.528(2)

loop_
_geom_torsion_atom_site_label_1
_geom_torsion_atom_site_label_2
_geom_torsion_atom_site_label_3
_geom_torsion_atom_site_label_4
_geom_torsion
C12 Mn C1 C2 61.27(11)
C13 Mn C1 C2 152.91(10)
C11 Mn C1 C2 -102.42(18)
C3 Mn C1 C2 -37.02(9)
C7A Mn C1 C2 -117.12(13)
C3A Mn C1 C2 -80.57(9)
C12 Mn C1 C7A 178.39(10)
C13 Mn C1 C7A -89.97(10)
C11 Mn C1 C7A 14.7(2)
C3 Mn C1 C7A 80.10(9)
C2 Mn C1 C7A 117.12(13)
C3A Mn C1 C7A 36.55(8)
C7A C1 C2 N 177.29(13)
Mn C1 C2 N -119.01(14)
C7A C1 C2 C3 -5.36(17)
Mn C1 C2 C3 58.35(10)
C7A C1 C2 Mn -63.70(10)
C27 N C2 C1 -105.97(17)
C28 N C2 C1 18.8(2)
C27 N C2 C3 77.14(18)
C28 N C2 C3 -158.04(14)
C27 N C2 Mn 165.48(11)
C28 N C2 Mn -69.70(16)
C12 Mn C2 C1 -124.56(11)
C13 Mn C2 C1 -34.87(13)
C11 Mn C2 C1 141.96(11)
C3 Mn C2 C1 120.43(12)
C7A Mn C2 C1 38.03(9)
C3A Mn C2 C1 80.36(10)
C12 Mn C2 N -5.47(13)
C13 Mn C2 N 84.22(14)
C11 Mn C2 N -98.95(14)
C3 Mn C2 N -120.47(15)
C1 Mn C2 N 119.09(15)
C7A Mn C2 N 157.13(13)
C3A Mn C2 N -160.54(13)
C12 Mn C2 C3 115.00(10)
C13 Mn C2 C3 -155.31(10)
C11 Mn C2 C3 21.52(13)
C1 Mn C2 C3 -120.43(12)
C7A Mn C2 C3 -82.40(9)
C3A Mn C2 C3 -40.07(8)
C1 C2 C3 C3A 6.32(15)
N C2 C3 C3A -176.38(13)
Mn C2 C3 C3A 65.22(9)
C1 C2 C3 P 179.01(11)
N C2 C3 P -3.7(2)
Mn C2 C3 P -122.10(12)
C1 C2 C3 Mn -58.89(10)
N C2 C3 Mn 118.41(14)
C24 P C3 C2 38.87(15)
C21 P C3 C2 -75.09(14)
S P C3 C2 162.41(11)
C24 P C3 C3A -149.66(12)
C21 P C3 C3A 96.38(13)
S P C3 C3A -26.12(13)
C24 P C3 Mn -56.20(11)
C21 P C3 Mn -170.16(9)
S P C3 Mn 67.33(10)
C12 Mn C3 C2 -69.87(10)
C13 Mn C3 C2 63.4(2)
C11 Mn C3 C2 -166.16(9)
C1 Mn C3 C2 35.81(8)
C7A Mn C3 C2 78.12(9)
C3A Mn C3 C2 113.86(11)
C12 Mn C3 C3A 176.27(9)
C13 Mn C3 C3A -50.5(2)
C11 Mn C3 C3A 79.98(9)
C1 Mn C3 C3A -78.05(9)
C2 Mn C3 C3A -113.86(11)
C7A Mn C3 C3A -35.74(8)
C12 Mn C3 P 55.95(11)
C13 Mn C3 P -170.79(15)
C11 Mn C3 P -40.34(11)
C1 Mn C3 P 161.63(11)
C2 Mn C3 P 125.82(13)
C7A Mn C3 P -156.06(11)
C3A Mn C3 P -120.32(13)
C2 C3 C3A C4 174.98(15)
P C3 C3A C4 1.8(2)
Mn C3 C3A C4 -121.04(17)
C2 C3 C3A C7A -4.95(15)
P C3 C3A C7A -178.13(10)
Mn C3 C3A C7A 59.04(10)
C2 C3 C3A Mn -63.99(9)
P C3 C3A Mn 122.83(11)
C12 Mn C3A C4 122.13(16)
C13 Mn C3A C4 -71.98(16)
C11 Mn C3A C4 22.85(14)
C3 Mn C3A C4 128.35(17)
C1 Mn C3A C4 -148.53(15)
C2 Mn C3A C4 168.71(15)
C7A Mn C3A C4 -111.49(17)
C12 Mn C3A C7A -126.38(13)
C13 Mn C3A C7A 39.51(12)
C11 Mn C3A C7A 134.35(10)
C3 Mn C3A C7A -120.16(12)
C1 Mn C3A C7A -37.04(9)
C2 Mn C3A C7A -79.80(9)
C12 Mn C3A C3 -6.22(15)
C13 Mn C3A C3 159.67(9)
C11 Mn C3A C3 -105.50(9)
C1 Mn C3A C3 83.12(9)
C2 Mn C3A C3 40.36(8)
C7A Mn C3A C3 120.16(12)
C7A C3A C4 C5 -1.3(2)
C3 C3A C4 C5 178.74(15)
Mn C3A C4 C5 85.07(18)
C3A C4 C5 C6 -0.3(2)
C4 C5 C6 C7 1.0(3)
C5 C6 C7 C7A 0.1(3)
C2 C1 C7A C3A 2.17(17)
Mn C1 C7A C3A -60.78(10)
C2 C1 C7A C7 -178.49(16)
Mn C1 C7A C7 118.56(18)
C2 C1 C7A Mn 62.95(10)
C4 C3A C7A C1 -178.11(13)
C3 C3A C7A C1 1.83(16)
Mn C3A C7A C1 59.08(10)
C4 C3A C7A C7 2.5(2)
C3 C3A C7A C7 -177.59(14)
Mn C3A C7A C7 -120.34(15)
C4 C3A C7A Mn 122.81(13)
C3 C3A C7A Mn -57.25(10)
C6 C7 C7A C1 178.86(16)
C6 C7 C7A C3A -1.9(2)
C6 C7 C7A Mn -89.9(2)
C12 Mn C7A C1 -2.91(17)
C13 Mn C7A C1 92.53(10)
C11 Mn C7A C1 -173.35(9)
C3 Mn C7A C1 -82.05(9)
C2 Mn C7A C1 -37.95(9)
C3A Mn C7A C1 -119.16(12)
C12 Mn C7A C3A 116.25(15)
C13 Mn C7A C3A -148.32(10)
C11 Mn C7A C3A -54.19(11)
C3 Mn C7A C3A 37.11(8)
C1 Mn C7A C3A 119.16(12)
C2 Mn C7A C3A 81.20(9)
C12 Mn C7A C7 -128.62(17)
C13 Mn C7A C7 -33.19(16)
C11 Mn C7A C7 60.94(16)
C3 Mn C7A C7 152.24(16)
C1 Mn C7A C7 -125.72(18)
C2 Mn C7A C7 -163.67(16)
C3A Mn C7A C7 115.13(18)
C12 Mn C11 O11 99(5)
C13 Mn C11 O11 9(5)
C3 Mn C11 O11 -154(5)
C1 Mn C11 O11 -96(5)
C2 Mn C11 O11 -168(5)
C7A Mn C11 O11 -85(5)
C3A Mn C11 O11 -116(5)
C13 Mn C12 O12 -97(4)
C11 Mn C12 O12 171(4)
C3 Mn C12 O12 67(4)
C1 Mn C12 O12 -3(4)
C2 Mn C12 O12 30(4)
C7A Mn C12 O12 -1(4)
C3A Mn C12 O12 71(4)
C12 Mn C13 O13 73(8)
C11 Mn C13 O13 166(8)
C3 Mn C13 O13 -62(8)
C1 Mn C13 O13 -37(8)
C2 Mn C13 O13 -16(8)
C7A Mn C13 O13 -76(8)
C3A Mn C13 O13 -99(8)
C3 P C21 C23 -34.28(14)
C24 P C21 C23 -147.50(12)
S P C21 C23 88.85(13)
C3 P C21 C22 -158.10(12)
C24 P C21 C22 88.68(13)
S P C21 C22 -34.97(14)
C3 P C24 C25 91.61(14)
C21 P C24 C25 -155.67(13)
S P C24 C25 -32.28(14)
C3 P C24 C26 -145.16(12)
C21 P C24 C26 -32.45(14)
S P C24 C26 90.95(13)
